data_4071663
loop_
_publ_author_name
'Barrett, Anthony G. M.'
'Crimmin, Mark R.'
'Hill, Michael S.'
'Kociok-K\"ohn, Gabriele'
'MacDougall, Dugald J.'
'Mahon, Mary F.'
'Procopiou, Panayiotis A.'

_publ_section_title
;
 Synthesis, Characterization, and Solution Lability of N-Heterocyclic
 Carbene Adducts of the Heavier Group 2 Bis(trimethylsilyl)amides
;
_journal_issue 15
_journal_name_full Organometallics
_journal_page_first 3939
_journal_paper_doi 10.1021/om800299j
_journal_volume 27
_journal_year 2008
_chemical_formula_moiety 'C33 H60 Ba N4 Si4'
_chemical_formula_sum 'C33 H60 Ba N4 Si4'
_chemical_formula_weight 762.55
_chemical_name_systematic
;
 ?
;
_space_group_IT_number 2
_symmetry_cell_setting triclinic
_symmetry_space_group_name_Hall '-P 1'
_symmetry_space_group_name_H-M 'P -1'
_atom_sites_solution_hydrogens geom
_atom_sites_solution_primary direct
_atom_sites_solution_secondary difmap
_audit_creation_method SHELXL-97
_cell_angle_alpha 91.9310(10)
_cell_angle_beta 91.1140(10)
_cell_angle_gamma 96.9640(10)
_cell_formula_units_Z 2
_cell_length_a 11.6902(2)
_cell_length_b 11.6877(2)
_cell_length_c 15.7698(3)
_cell_measurement_reflns_used 17971
_cell_measurement_temperature 150(2)
_cell_measurement_theta_max 27.485
_cell_measurement_theta_min 2.910
_cell_volume 2136.94(7)
_computing_cell_refinement 'HKL Scalepack (Otwinski & Minor, 1997)'
_computing_data_collection 'Collect (Nonius BV, 1997-2000)'
_computing_data_reduction
;
 DENZO-SCALEPACK Z. Otwinowski and W. Minor, " 
 Processing of X-ray Diffraction Data Collected in Oscillation Mode ", 
 Methods in Enzymology, Volume 276: Macromolecular Crystallography, 
 part A, p.307-326, 1997,C.W. Carter, Jr. & R. M. Sweet, Eds., Academic Press.
;
_computing_molecular_graphics 'ORTEP3 for Windows - Farrugia, L. J. J. Appl. Crystallogr. 1997, 30, 565'
_computing_publication_material
;
 'WinGX publication routines, Farrugia, 
 L. J., J. Appl. Crystallogr., 1999, 32, 837-838
;
_computing_structure_refinement
;
 SHELXL97 -Program for Crystal Structure Analysis (Release 97-2). 
 Sheldrick, G.M., Instit\"ut f\"ur Anorganische Chemie der Universit\"at, 
 Tammanstrasse 4, D-3400 G\"ottingen, Germany, 1998 
;
_computing_structure_solution
; 
 SIR97- Altomare A., Burla M.C., Camalli M., Cascarano G.L., Giacovazzo C. , 
 Guagliardi A., Moliterni A.G.G., Polidori G.,Spagna R. 
 (1999) J. Appl. Cryst. 32, 115-119
;
_diffrn_ambient_temperature 150(2)
_diffrn_measured_fraction_theta_full 0.996
_diffrn_measured_fraction_theta_max 0.996
_diffrn_measurement_device '95mm CCD camera on \k-goniostat'
_diffrn_measurement_device_type 'Nonius Kappa CCD'
_diffrn_measurement_method '197 2.0 degree images with \v scans'
_diffrn_radiation_monochromator graphite
_diffrn_radiation_source 'fine-focus sealed tube'
_diffrn_radiation_type MoK\a
_diffrn_radiation_wavelength 0.71073
_diffrn_reflns_av_R_equivalents 0.0580
_diffrn_reflns_av_sigmaI/netI 0.0538
_diffrn_reflns_limit_h_max 15
_diffrn_reflns_limit_h_min -15
_diffrn_reflns_limit_k_max 15
_diffrn_reflns_limit_k_min -15
_diffrn_reflns_limit_l_max 20
_diffrn_reflns_limit_l_min -20
_diffrn_reflns_number 31009
_diffrn_reflns_theta_full 27.46
_diffrn_reflns_theta_max 27.46
_diffrn_reflns_theta_min 3.51
_diffrn_standards_decay_% 0
_diffrn_standards_number 0
_exptl_absorpt_coefficient_mu 1.066
_exptl_absorpt_correction_type none
_exptl_crystal_colour colourless
_exptl_crystal_density_diffrn 1.185
_exptl_crystal_density_method 'not measured'
_exptl_crystal_description block
_exptl_crystal_F_000 796
_exptl_crystal_size_max 0.30
_exptl_crystal_size_mid 0.25
_exptl_crystal_size_min 0.25
_refine_diff_density_max 2.178
_refine_diff_density_min -2.019
_refine_diff_density_rms 0.117
_refine_ls_extinction_method none
_refine_ls_goodness_of_fit_ref 1.034
_refine_ls_hydrogen_treatment noref
_refine_ls_matrix_type full
_refine_ls_number_parameters 394
_refine_ls_number_reflns 9729
_refine_ls_number_restraints 0
_refine_ls_restrained_S_all 1.034
_refine_ls_R_factor_all 0.0736
_refine_ls_R_factor_gt 0.0480
_refine_ls_shift/su_max 0.001
_refine_ls_shift/su_mean 0.000
_refine_ls_structure_factor_coef Fsqd
_refine_ls_weighting_details 'calc w=1/[\s^2^(Fo^2^)+(0.0595P)^2^+2.7103P] where P=(Fo^2^+2Fc^2^)/3'
_refine_ls_weighting_scheme calc
_refine_ls_wR_factor_gt 0.1177
_refine_ls_wR_factor_ref 0.1327
_reflns_number_gt 7263
_reflns_number_total 9729
_reflns_threshold_expression >2sigma(I)
_cod_data_source_file om800299j-file004.cif
_cod_data_source_block h08msh2
_cod_original_sg_symbol_H-M P-1
_cod_database_code 4071663

loop_
_symmetry_equiv_pos_as_xyz
'x, y, z'
'-x, -y, -z'

loop_
_atom_site_label
_atom_site_type_symbol
_atom_site_fract_x
_atom_site_fract_y
_atom_site_fract_z
_atom_site_U_iso_or_equiv
_atom_site_adp_type
_atom_site_occupancy
_atom_site_symmetry_multiplicity
_atom_site_calc_flag
_atom_site_refinement_flags
Ba Ba 0.80633(2) 0.818979(19) 0.733245(18) 0.04915(10) Uani 1 1 d .
N1 N 0.6032(3) 0.5502(3) 0.7354(2) 0.0508(8) Uani 1 1 d .
N2 N 0.6095(3) 0.5826(3) 0.8693(2) 0.0508(8) Uani 1 1 d .
N3 N 1.0169(3) 0.7805(3) 0.7135(2) 0.0445(7) Uani 1 1 d .
N4 N 0.7430(3) 1.0229(3) 0.7507(2) 0.0453(7) Uani 1 1 d .
Si1 Si 1.06083(10) 0.81457(10) 0.61566(7) 0.0465(3) Uani 1 1 d .
Si2 Si 1.08715(10) 0.72719(12) 0.79380(8) 0.0577(3) Uani 1 1 d .
Si3 Si 0.63773(9) 1.05159(9) 0.68448(7) 0.0447(2) Uani 1 1 d .
Si4 Si 0.80578(15) 1.10154(13) 0.83360(11) 0.0752(5) Uani 1 1 d .
C1 C 0.5328(5) 0.4598(4) 0.7707(4) 0.0725(15) Uani 1 1 d .
H1 H 0.4901 0.3960 0.7410 0.087 Uiso 1 1 calc R
C2 C 0.6514(3) 0.6275(3) 0.7956(2) 0.0422(8) Uani 1 1 d .
C3 C 0.5375(5) 0.4812(4) 0.8544(4) 0.0723(14) Uani 1 1 d .
H3 H 0.4985 0.4351 0.8959 0.087 Uiso 1 1 calc R
C4 C 0.6252(4) 0.5678(3) 0.6466(3) 0.0476(9) Uani 1 1 d .
C5 C 0.7317(4) 0.5455(3) 0.6160(2) 0.0449(9) Uani 1 1 d .
C6 C 0.7570(4) 0.5769(4) 0.5336(3) 0.0544(10) Uani 1 1 d .
H6 H 0.8288 0.5623 0.5110 0.065 Uiso 1 1 calc R
C7 C 0.6815(5) 0.6286(4) 0.4835(3) 0.0635(13) Uani 1 1 d .
C8 C 0.5761(5) 0.6450(4) 0.5148(3) 0.0687(15) Uani 1 1 d .
H8 H 0.5224 0.6770 0.4794 0.082 Uiso 1 1 calc R
C9 C 0.5450(4) 0.6162(4) 0.5974(3) 0.0597(12) Uani 1 1 d .
C10 C 0.8190(4) 0.4927(4) 0.6681(3) 0.0552(10) Uani 1 1 d .
H10A H 0.8365 0.4214 0.6395 0.083 Uiso 1 1 calc R
H10B H 0.7879 0.4753 0.7241 0.083 Uiso 1 1 calc R
H10C H 0.8896 0.5471 0.6748 0.083 Uiso 1 1 calc R
C11 C 0.7167(7) 0.6694(5) 0.3956(3) 0.089(2) Uani 1 1 d .
H11A H 0.7158 0.7530 0.3938 0.134 Uiso 1 1 calc R
H11B H 0.6624 0.6306 0.3526 0.134 Uiso 1 1 calc R
H11C H 0.7945 0.6506 0.3841 0.134 Uiso 1 1 calc R
C12 C 0.4314(5) 0.6411(5) 0.6317(5) 0.0867(18) Uani 1 1 d .
H12A H 0.3873 0.6746 0.5875 0.130 Uiso 1 1 calc R
H12B H 0.4448 0.6956 0.6805 0.130 Uiso 1 1 calc R
H12C H 0.3880 0.5692 0.6495 0.130 Uiso 1 1 calc R
C13 C 0.6431(4) 0.6377(4) 0.9502(3) 0.0489(9) Uani 1 1 d .
C14 C 0.7195(4) 0.5884(4) 1.0024(3) 0.0552(11) Uani 1 1 d .
C15 C 0.7566(4) 0.6481(4) 1.0775(3) 0.0594(11) Uani 1 1 d .
H15 H 0.8090 0.6160 1.1140 0.071 Uiso 1 1 calc R
C16 C 0.7202(4) 0.7522(4) 1.1010(3) 0.0575(11) Uani 1 1 d .
C17 C 0.6428(4) 0.7971(4) 1.0482(3) 0.0602(12) Uani 1 1 d .
H17 H 0.6162 0.8682 1.0642 0.072 Uiso 1 1 calc R
C18 C 0.6024(4) 0.7412(4) 0.9716(3) 0.0543(10) Uani 1 1 d .
C19 C 0.5193(5) 0.7940(5) 0.9148(3) 0.0757(15) Uani 1 1 d .
H19A H 0.5613 0.8323 0.8684 0.114 Uiso 1 1 calc R
H19B H 0.4815 0.8506 0.9479 0.114 Uiso 1 1 calc R
H19C H 0.4609 0.7333 0.8913 0.114 Uiso 1 1 calc R
C20 C 0.7627(6) 0.4764(4) 0.9789(4) 0.0810(16) Uani 1 1 d .
H20A H 0.7776 0.4734 0.9180 0.122 Uiso 1 1 calc R
H20B H 0.7045 0.4124 0.9924 0.122 Uiso 1 1 calc R
H20C H 0.8341 0.4702 1.0110 0.122 Uiso 1 1 calc R
C21 C 0.7660(5) 0.8165(6) 1.1823(3) 0.0787(16) Uani 1 1 d .
H21A H 0.7093 0.8654 1.2029 0.118 Uiso 1 1 calc R
H21B H 0.8383 0.8647 1.1711 0.118 Uiso 1 1 calc R
H21C H 0.7799 0.7610 1.2253 0.118 Uiso 1 1 calc R
C22 C 1.0983(5) 0.6882(5) 0.5493(4) 0.0723(14) Uani 1 1 d .
H22A H 1.1738 0.6684 0.5678 0.108 Uiso 1 1 calc R
H22B H 1.1010 0.7084 0.4895 0.108 Uiso 1 1 calc R
H22C H 1.0397 0.6219 0.5561 0.108 Uiso 1 1 calc R
C23 C 1.1870(4) 0.9298(5) 0.6128(3) 0.0693(14) Uani 1 1 d .
H23A H 1.1679 1.0001 0.6421 0.104 Uiso 1 1 calc R
H23B H 1.2052 0.9461 0.5537 0.104 Uiso 1 1 calc R
H23C H 1.2539 0.9034 0.6412 0.104 Uiso 1 1 calc R
C24 C 0.9381(4) 0.8702(4) 0.5564(3) 0.0561(11) Uani 1 1 d .
H24A H 0.8709 0.8112 0.5542 0.084 Uiso 1 1 calc R
H24B H 0.9616 0.8883 0.4986 0.084 Uiso 1 1 calc R
H24C H 0.9182 0.9401 0.5858 0.084 Uiso 1 1 calc R
C25 C 1.2098(6) 0.8275(8) 0.8396(5) 0.121(3) Uani 1 1 d .
H25A H 1.1820 0.8994 0.8593 0.181 Uiso 1 1 calc R
H25B H 1.2676 0.8444 0.7961 0.181 Uiso 1 1 calc R
H25C H 1.2446 0.7918 0.8874 0.181 Uiso 1 1 calc R
C26 C 1.1454(7) 0.5870(6) 0.7649(4) 0.112(3) Uani 1 1 d .
H26A H 1.2039 0.5726 0.8073 0.168 Uiso 1 1 calc R
H26B H 1.1802 0.5924 0.7089 0.168 Uiso 1 1 calc R
H26C H 1.0823 0.5236 0.7636 0.168 Uiso 1 1 calc R
C27 C 0.9855(5) 0.6941(5) 0.8827(3) 0.0716(14) Uani 1 1 d .
H27A H 1.0243 0.6560 0.9274 0.107 Uiso 1 1 calc R
H27B H 0.9176 0.6431 0.8612 0.107 Uiso 1 1 calc R
H27C H 0.9613 0.7660 0.9059 0.107 Uiso 1 1 calc R
C28 C 0.6058(5) 0.9292(5) 0.6033(4) 0.089(2) Uani 1 1 d .
H28A H 0.5810 0.8577 0.6321 0.133 Uiso 1 1 calc R
H28B H 0.6755 0.9201 0.5714 0.133 Uiso 1 1 calc R
H28C H 0.5444 0.9461 0.5641 0.133 Uiso 1 1 calc R
C29 C 0.6718(6) 1.1831(5) 0.6220(4) 0.0898(19) Uani 1 1 d .
H29A H 0.6675 1.2518 0.6587 0.135 Uiso 1 1 calc R
H29B H 0.6160 1.1819 0.5747 0.135 Uiso 1 1 calc R
H29C H 0.7496 1.1849 0.5998 0.135 Uiso 1 1 calc R
C30 C 0.4973(5) 1.0692(7) 0.7346(4) 0.100(2) Uani 1 1 d .
H30A H 0.5068 1.1373 0.7732 0.150 Uiso 1 1 calc R
H30B H 0.4717 1.0006 0.7664 0.150 Uiso 1 1 calc R
H30C H 0.4396 1.0790 0.6903 0.150 Uiso 1 1 calc R
C31 C 0.9025(7) 1.2310(6) 0.8034(7) 0.147(4) Uani 1 1 d .
H31A H 0.8562 1.2923 0.7887 0.221 Uiso 1 1 calc R
H31B H 0.9475 1.2113 0.7544 0.221 Uiso 1 1 calc R
H31C H 0.9549 1.2577 0.8512 0.221 Uiso 1 1 calc R
C32 C 0.6994(8) 1.1491(8) 0.9145(5) 0.132(3) Uani 1 1 d .
H32A H 0.6436 1.0830 0.9277 0.198 Uiso 1 1 calc R
H32B H 0.6587 1.2096 0.8907 0.198 Uiso 1 1 calc R
H32C H 0.7415 1.1791 0.9665 0.198 Uiso 1 1 calc R
C33 C 0.9010(7) 1.0111(6) 0.8935(4) 0.105(2) Uani 1 1 d .
H33A H 0.8544 0.9421 0.9132 0.157 Uiso 1 1 calc R
H33B H 0.9375 1.0562 0.9425 0.157 Uiso 1 1 calc R
H33C H 0.9607 0.9880 0.8560 0.157 Uiso 1 1 calc R

loop_
_atom_site_aniso_label
_atom_site_aniso_U_11
_atom_site_aniso_U_22
_atom_site_aniso_U_33
_atom_site_aniso_U_23
_atom_site_aniso_U_13
_atom_site_aniso_U_12
Ba 0.03691(14) 0.03591(13) 0.0779(2) 0.01771(11) 0.01886(11) 0.01051(9)
N1 0.050(2) 0.0411(18) 0.058(2) -0.0009(15) 0.0047(16) -0.0080(15)
N2 0.048(2) 0.0480(19) 0.054(2) 0.0036(15) 0.0144(16) -0.0078(15)
N3 0.0372(17) 0.0452(17) 0.0545(19) 0.0175(14) 0.0101(14) 0.0126(14)
N4 0.0444(19) 0.0413(17) 0.0526(19) 0.0046(14) 0.0009(15) 0.0143(14)
Si1 0.0409(6) 0.0466(6) 0.0529(6) 0.0103(5) 0.0123(5) 0.0042(5)
Si2 0.0403(6) 0.0711(8) 0.0674(8) 0.0331(6) 0.0100(5) 0.0205(6)
Si3 0.0385(6) 0.0383(5) 0.0590(7) 0.0029(5) 0.0011(5) 0.0107(4)
Si4 0.0822(11) 0.0562(8) 0.0900(11) -0.0121(7) -0.0330(9) 0.0293(7)
C1 0.069(3) 0.052(3) 0.088(4) 0.006(2) 0.007(3) -0.029(2)
C2 0.037(2) 0.0380(19) 0.051(2) 0.0068(16) 0.0081(16) -0.0005(15)
C3 0.066(3) 0.065(3) 0.079(4) 0.013(3) 0.022(3) -0.024(2)
C4 0.049(2) 0.0356(19) 0.055(2) -0.0060(17) -0.0067(19) -0.0044(16)
C5 0.057(2) 0.0312(17) 0.045(2) -0.0030(15) -0.0041(18) 0.0016(16)
C6 0.066(3) 0.043(2) 0.052(2) -0.0079(18) 0.001(2) 0.003(2)
C7 0.096(4) 0.040(2) 0.051(3) -0.0034(19) -0.018(3) 0.000(2)
C8 0.087(4) 0.042(2) 0.074(3) -0.003(2) -0.039(3) 0.005(2)
C9 0.054(3) 0.043(2) 0.079(3) -0.007(2) -0.019(2) 0.0000(19)
C10 0.061(3) 0.047(2) 0.058(3) 0.0000(19) -0.004(2) 0.010(2)
C11 0.146(6) 0.068(3) 0.048(3) 0.005(2) -0.015(3) -0.007(4)
C12 0.048(3) 0.071(3) 0.140(6) 0.000(3) -0.011(3) 0.005(2)
C13 0.043(2) 0.054(2) 0.049(2) 0.0127(18) 0.0183(18) -0.0009(17)
C14 0.063(3) 0.050(2) 0.055(3) 0.0216(19) 0.020(2) 0.008(2)
C15 0.056(3) 0.072(3) 0.053(3) 0.025(2) 0.009(2) 0.010(2)
C16 0.054(3) 0.068(3) 0.052(2) 0.011(2) 0.018(2) 0.007(2)
C17 0.057(3) 0.067(3) 0.061(3) 0.007(2) 0.020(2) 0.020(2)
C18 0.047(2) 0.067(3) 0.052(2) 0.012(2) 0.0169(19) 0.015(2)
C19 0.067(3) 0.100(4) 0.068(3) 0.001(3) 0.008(3) 0.040(3)
C20 0.108(5) 0.052(3) 0.088(4) 0.017(3) 0.011(3) 0.023(3)
C21 0.080(4) 0.103(4) 0.053(3) -0.008(3) 0.004(3) 0.014(3)
C22 0.060(3) 0.075(3) 0.083(4) -0.006(3) 0.022(3) 0.013(3)
C23 0.057(3) 0.083(3) 0.065(3) 0.020(3) 0.011(2) -0.012(2)
C24 0.063(3) 0.052(2) 0.053(2) 0.0143(19) 0.002(2) 0.001(2)
C25 0.068(4) 0.169(8) 0.119(6) 0.069(5) -0.039(4) -0.020(4)
C26 0.120(6) 0.127(6) 0.113(5) 0.060(4) 0.042(4) 0.094(5)
C27 0.070(3) 0.089(4) 0.063(3) 0.033(3) 0.013(2) 0.029(3)
C28 0.082(4) 0.067(3) 0.118(5) -0.030(3) -0.036(4) 0.022(3)
C29 0.107(5) 0.068(3) 0.094(4) 0.028(3) -0.024(4) 0.006(3)
C30 0.053(3) 0.148(7) 0.105(5) 0.005(4) 0.007(3) 0.031(4)
C31 0.127(7) 0.077(4) 0.227(10) 0.027(5) -0.108(7) -0.016(4)
C32 0.148(8) 0.148(7) 0.107(6) -0.062(5) -0.021(5) 0.072(6)
C33 0.132(6) 0.094(4) 0.095(4) -0.014(4) -0.053(4) 0.054(4)

loop_
_atom_type_symbol
_atom_type_description
_atom_type_scat_dispersion_real
_atom_type_scat_dispersion_imag
_atom_type_scat_source
Ba Ba -0.3244 2.2819 'International Tables Vol C Tables 4.2.6.8 and 6.1.1.4'
N N 0.0061 0.0033 'International Tables Vol C Tables 4.2.6.8 and 6.1.1.4'
Si Si 0.0817 0.0704 'International Tables Vol C Tables 4.2.6.8 and 6.1.1.4'
C C 0.0033 0.0016 'International Tables Vol C Tables 4.2.6.8 and 6.1.1.4'
H H 0.0000 0.0000 'International Tables Vol C Tables 4.2.6.8 and 6.1.1.4'

loop_
_geom_angle_atom_site_label_1
_geom_angle_atom_site_label_2
_geom_angle_atom_site_label_3
_geom_angle
N3 Ba N4 123.88(11)
N3 Ba C2 115.67(10)
N4 Ba C2 117.11(11)
N3 Ba Si1 26.37(7)
N4 Ba Si1 113.08(8)
C2 Ba Si1 129.49(8)
N3 Ba Si4 108.76(8)
N4 Ba Si4 25.04(8)
C2 Ba Si4 118.55(8)
Si1 Ba Si4 109.15(4)
N3 Ba Si3 135.67(7)
N4 Ba Si3 24.40(8)
C2 Ba Si3 108.39(8)
Si1 Ba Si3 114.91(3)
Si4 Ba Si3 49.37(3)
N3 Ba Si2 23.34(7)
N4 Ba Si2 127.67(8)
C2 Ba Si2 100.02(8)
Si1 Ba Si2 49.71(3)
Si4 Ba Si2 105.28(3)
Si3 Ba Si2 148.72(3)
C2 N1 C1 111.8(4)
C2 N1 C4 120.5(3)
C1 N1 C4 127.6(4)
C2 N2 C3 111.7(4)
C2 N2 C13 121.2(3)
C3 N2 C13 127.0(4)
Si2 N3 Si1 130.3(2)
Si2 N3 Ba 119.04(16)
Si1 N3 Ba 110.68(15)
Si3 N4 Si4 129.7(2)
Si3 N4 Ba 115.79(16)
Si4 N4 Ba 114.18(16)
N3 Si1 C23 114.8(2)
N3 Si1 C22 113.9(2)
C23 Si1 C22 106.9(3)
N3 Si1 C24 108.47(18)
C23 Si1 C24 106.6(2)
C22 Si1 C24 105.5(2)
N3 Si1 Ba 42.95(11)
C23 Si1 Ba 127.76(19)
C22 Si1 Ba 125.18(17)
C24 Si1 Ba 65.52(14)
N3 Si2 C25 114.1(3)
N3 Si2 C27 109.4(2)
C25 Si2 C27 106.3(3)
N3 Si2 C26 113.6(3)
C25 Si2 C26 106.9(4)
C27 Si2 C26 106.0(3)
N3 Si2 Ba 37.62(11)
C25 Si2 Ba 123.4(3)
C27 Si2 Ba 71.88(15)
C26 Si2 Ba 128.5(3)
N4 Si3 C29 115.1(2)
N4 Si3 C30 115.6(3)
C29 Si3 C30 104.8(3)
N4 Si3 C28 109.4(2)
C29 Si3 C28 105.3(3)
C30 Si3 C28 105.8(3)
N4 Si3 Ba 39.80(11)
C29 Si3 Ba 131.5(2)
C30 Si3 Ba 123.2(3)
C28 Si3 Ba 69.85(18)
N4 Si4 C31 113.9(3)
N4 Si4 C33 109.0(2)
C31 Si4 C33 105.3(4)
N4 Si4 C32 114.0(3)
C31 Si4 C32 108.3(5)
C33 Si4 C32 105.7(4)
N4 Si4 Ba 40.78(11)
C31 Si4 Ba 123.7(4)
C33 Si4 Ba 68.2(2)
C32 Si4 Ba 127.7(3)
C3 C1 N1 106.2(4)
C3 C1 H1 126.9
N1 C1 H1 126.9
N1 C2 N2 103.1(3)
N1 C2 Ba 115.4(3)
N2 C2 Ba 141.4(3)
C1 C3 N2 107.1(4)
C1 C3 H3 126.4
N2 C3 H3 126.4
C9 C4 C5 122.5(4)
C9 C4 N1 119.1(4)
C5 C4 N1 118.0(4)
C6 C5 C4 117.1(4)
C6 C5 C10 119.6(4)
C4 C5 C10 123.2(4)
C7 C6 C5 122.3(5)
C7 C6 H6 118.9
C5 C6 H6 118.9
C8 C7 C6 118.7(5)
C8 C7 C11 120.9(5)
C6 C7 C11 120.3(6)
C7 C8 C9 122.1(4)
C7 C8 H8 119.0
C9 C8 H8 119.0
C4 C9 C8 117.2(5)
C4 C9 C12 121.9(5)
C8 C9 C12 120.9(5)
C5 C10 H10A 109.5
C5 C10 H10B 109.5
H10A C10 H10B 109.5
C5 C10 H10C 109.5
H10A C10 H10C 109.5
H10B C10 H10C 109.5
C7 C11 H11A 109.5
C7 C11 H11B 109.5
H11A C11 H11B 109.5
C7 C11 H11C 109.5
H11A C11 H11C 109.5
H11B C11 H11C 109.5
C9 C12 H12A 109.5
C9 C12 H12B 109.5
H12A C12 H12B 109.5
C9 C12 H12C 109.5
H12A C12 H12C 109.5
H12B C12 H12C 109.5
C18 C13 C14 122.4(4)
C18 C13 N2 118.5(4)
C14 C13 N2 119.0(4)
C15 C14 C13 117.5(4)
C15 C14 C20 120.5(4)
C13 C14 C20 122.0(5)
C16 C15 C14 122.4(4)
C16 C15 H15 118.8
C14 C15 H15 118.8
C15 C16 C17 118.3(5)
C15 C16 C21 120.7(5)
C17 C16 C21 121.0(5)
C16 C17 C18 122.0(4)
C16 C17 H17 119.0
C18 C17 H17 119.0
C13 C18 C17 117.4(4)
C13 C18 C19 122.1(4)
C17 C18 C19 120.4(4)
C18 C19 H19A 109.5
C18 C19 H19B 109.5
H19A C19 H19B 109.5
C18 C19 H19C 109.5
H19A C19 H19C 109.5
H19B C19 H19C 109.5
C14 C20 H20A 109.5
C14 C20 H20B 109.5
H20A C20 H20B 109.5
C14 C20 H20C 109.5
H20A C20 H20C 109.5
H20B C20 H20C 109.5
C16 C21 H21A 109.5
C16 C21 H21B 109.5
H21A C21 H21B 109.5
C16 C21 H21C 109.5
H21A C21 H21C 109.5
H21B C21 H21C 109.5
Si1 C22 H22A 109.5
Si1 C22 H22B 109.5
H22A C22 H22B 109.5
Si1 C22 H22C 109.5
H22A C22 H22C 109.5
H22B C22 H22C 109.5
Si1 C23 H23A 109.5
Si1 C23 H23B 109.5
H23A C23 H23B 109.5
Si1 C23 H23C 109.5
H23A C23 H23C 109.5
H23B C23 H23C 109.5
Si1 C24 H24A 109.5
Si1 C24 H24B 109.5
H24A C24 H24B 109.5
Si1 C24 H24C 109.5
H24A C24 H24C 109.5
H24B C24 H24C 109.5
Si2 C25 H25A 109.5
Si2 C25 H25B 109.5
H25A C25 H25B 109.5
Si2 C25 H25C 109.5
H25A C25 H25C 109.5
H25B C25 H25C 109.5
Si2 C26 H26A 109.5
Si2 C26 H26B 109.5
H26A C26 H26B 109.5
Si2 C26 H26C 109.5
H26A C26 H26C 109.5
H26B C26 H26C 109.5
Si2 C27 H27A 109.5
Si2 C27 H27B 109.5
H27A C27 H27B 109.5
Si2 C27 H27C 109.5
H27A C27 H27C 109.5
H27B C27 H27C 109.5
Si3 C28 H28A 109.5
Si3 C28 H28B 109.5
H28A C28 H28B 109.5
Si3 C28 H28C 109.5
H28A C28 H28C 109.5
H28B C28 H28C 109.5
Si3 C29 H29A 109.5
Si3 C29 H29B 109.5
H29A C29 H29B 109.5
Si3 C29 H29C 109.5
H29A C29 H29C 109.5
H29B C29 H29C 109.5
Si3 C30 H30A 109.5
Si3 C30 H30B 109.5
H30A C30 H30B 109.5
Si3 C30 H30C 109.5
H30A C30 H30C 109.5
H30B C30 H30C 109.5
Si4 C31 H31A 109.5
Si4 C31 H31B 109.5
H31A C31 H31B 109.5
Si4 C31 H31C 109.5
H31A C31 H31C 109.5
H31B C31 H31C 109.5
Si4 C32 H32A 109.5
Si4 C32 H32B 109.5
H32A C32 H32B 109.5
Si4 C32 H32C 109.5
H32A C32 H32C 109.5
H32B C32 H32C 109.5
Si4 C33 H33A 109.5
Si4 C33 H33B 109.5
H33A C33 H33B 109.5
Si4 C33 H33C 109.5
H33A C33 H33C 109.5
H33B C33 H33C 109.5

loop_
_geom_bond_atom_site_label_1
_geom_bond_atom_site_label_2
_geom_bond_distance
Ba N3 2.579(3)
Ba N4 2.588(3)
Ba C2 2.915(4)
Ba Si1 3.5409(11)
Ba Si4 3.6145(14)
Ba Si3 3.6399(10)
Ba Si2 3.6933(12)
N1 C2 1.354(5)
N1 C1 1.395(5)
N1 C4 1.446(6)
N2 C2 1.365(5)
N2 C3 1.379(6)
N2 C13 1.437(6)
N3 Si2 1.674(3)
N3 Si1 1.681(3)
N4 Si3 1.670(3)
N4 Si4 1.677(4)
Si1 C23 1.875(5)
Si1 C22 1.881(5)
Si1 C24 1.889(5)
Si2 C25 1.857(7)
Si2 C27 1.875(5)
Si2 C26 1.894(6)
Si3 C29 1.860(6)
Si3 C30 1.867(6)
Si3 C28 1.886(5)
Si4 C31 1.857(8)
Si4 C33 1.888(6)
Si4 C32 1.914(8)
C1 C3 1.334(7)
C1 H1 0.9500
C3 H3 0.9500
C4 C9 1.390(6)
C4 C5 1.395(6)
C5 C6 1.390(6)
C5 C10 1.501(6)
C6 C7 1.379(7)
C6 H6 0.9500
C7 C8 1.369(8)
C7 C11 1.528(7)
C8 C9 1.400(8)
C8 H8 0.9500
C9 C12 1.500(7)
C10 H10A 0.9800
C10 H10B 0.9800
C10 H10C 0.9800
C11 H11A 0.9800
C11 H11B 0.9800
C11 H11C 0.9800
C12 H12A 0.9800
C12 H12B 0.9800
C12 H12C 0.9800
C13 C18 1.386(6)
C13 C14 1.391(6)
C14 C15 1.388(7)
C14 C20 1.497(7)
C15 C16 1.379(7)
C15 H15 0.9500
C16 C17 1.380(7)
C16 C21 1.518(7)
C17 C18 1.399(7)
C17 H17 0.9500
C18 C19 1.509(7)
C19 H19A 0.9800
C19 H19B 0.9800
C19 H19C 0.9800
C20 H20A 0.9800
C20 H20B 0.9800
C20 H20C 0.9800
C21 H21A 0.9800
C21 H21B 0.9800
C21 H21C 0.9800
C22 H22A 0.9800
C22 H22B 0.9800
C22 H22C 0.9800
C23 H23A 0.9800
C23 H23B 0.9800
C23 H23C 0.9800
C24 H24A 0.9800
C24 H24B 0.9800
C24 H24C 0.9800
C25 H25A 0.9800
C25 H25B 0.9800
C25 H25C 0.9800
C26 H26A 0.9800
C26 H26B 0.9800
C26 H26C 0.9800
C27 H27A 0.9800
C27 H27B 0.9800
C27 H27C 0.9800
C28 H28A 0.9800
C28 H28B 0.9800
C28 H28C 0.9800
C29 H29A 0.9800
C29 H29B 0.9800
C29 H29C 0.9800
C30 H30A 0.9800
C30 H30B 0.9800
C30 H30C 0.9800
C31 H31A 0.9800
C31 H31B 0.9800
C31 H31C 0.9800
C32 H32A 0.9800
C32 H32B 0.9800
C32 H32C 0.9800
C33 H33A 0.9800
C33 H33B 0.9800
C33 H33C 0.9800
